data_7061170
loop_
_publ_author_name
'Shyamsivappan, Selvaraj'
'Vivek, Raju'
'Suresh, Thangaraj'
'Naveen, Palanivel'
'Kaviyarasu, Adhigaman'
'Amsaveni, Sundarasamy'
'Athimoolam, Shunmuganarayanan'
'Mohan, Palathurai Subramaniam'

_publ_section_title
;
 New
 N-(3&#x2032;-acetyl-8-nitro-2,3-dihydro-1H,3&#x2032;H-spiro[quinoline-4,2&#x2032;-[1,3,4]thiadiazol]-5&#x2032;-yl)
 acetamides induced cell death in MCF-7 cells via G2/M phase cell cycle
 arrest
;
_journal_issue 6
_journal_name_full 'New Journal of Chemistry'
_journal_page_first 2817
_journal_page_last 2828
_journal_paper_doi 10.1039/D1NJ02550C
_journal_volume 46
_journal_year 2022
_chemical_formula_moiety 'C16 H19 N5 O4 S'
_chemical_formula_sum 'C16 H19 N5 O4 S'
_chemical_formula_weight 377.42
_chemical_name_common SPIRO
_chemical_name_systematic
;
SPIRO
;
_space_group_crystal_system monoclinic
_space_group_IT_number 15
_space_group_name_Hall '-C 2yc'
_space_group_name_H-M_alt 'C 1 2/c 1'
_atom_sites_solution_hydrogens geom
_audit_creation_method SHELXL-2014
_audit_update_record
;
2019-08-13 deposited with the CCDC.	2021-12-23 downloaded from the CCDC.
;
_cell_angle_alpha 90
_cell_angle_beta 94.62(2)
_cell_angle_gamma 90
_cell_formula_units_Z 8
_cell_length_a 26.46(4)
_cell_length_b 6.552(10)
_cell_length_c 20.28(3)
_cell_measurement_reflns_used 2243
_cell_measurement_temperature 293(2)
_cell_measurement_theta_max 26.41
_cell_measurement_theta_min 3.42
_cell_volume 3504(9)
_computing_cell_refinement '<i>SAINT</i> (Bruker, 2001)'
_computing_data_collection '<i>SMART</i> (Bruker, 2001)'
_computing_data_reduction <i>SAINT</i>
_computing_molecular_graphics '<i>PLATON</i> (Spek, 2009)'
_computing_publication_material SHELXL-2014
_computing_structure_refinement SHELXL-2014
_computing_structure_solution 'SHELXL-2014 (Sheldrick, 2015)'
_diffrn_ambient_temperature 293(2)
_diffrn_measured_fraction_theta_full 0.970
_diffrn_measured_fraction_theta_max 0.998
_diffrn_measurement_device_type 'Bruker SMART APEX CCD area-detector'
_diffrn_measurement_method \w
_diffrn_radiation_source 'fine-focus sealed tube'
_diffrn_radiation_type MoK\a
_diffrn_radiation_wavelength 0.71073
_diffrn_reflns_av_R_equivalents 0.0550
_diffrn_reflns_av_unetI/netI 0.0469
_diffrn_reflns_Laue_measured_fraction_full 0.970
_diffrn_reflns_Laue_measured_fraction_max 0.998
_diffrn_reflns_limit_h_max 31
_diffrn_reflns_limit_h_min -31
_diffrn_reflns_limit_k_max 7
_diffrn_reflns_limit_k_min -7
_diffrn_reflns_limit_l_max 24
_diffrn_reflns_limit_l_min -24
_diffrn_reflns_number 14309
_diffrn_reflns_point_group_measured_fraction_full 0.970
_diffrn_reflns_point_group_measured_fraction_max 0.998
_diffrn_reflns_theta_full 25.242
_diffrn_reflns_theta_max 25.000
_diffrn_reflns_theta_min 2.439
_exptl_absorpt_coefficient_mu 0.218
_exptl_absorpt_correction_T_max 0.7461
_exptl_absorpt_correction_T_min 0.6757
_exptl_absorpt_correction_type multi-scan
_exptl_absorpt_process_details 'SADABS 2014/5'
_exptl_crystal_colour colourless
_exptl_crystal_density_diffrn 1.431
_exptl_crystal_density_method none
_exptl_crystal_description block
_exptl_crystal_F_000 1584
_exptl_crystal_size_max 0.22
_exptl_crystal_size_mid 0.19
_exptl_crystal_size_min 0.15
_refine_diff_density_max 0.337
_refine_diff_density_min -0.611
_refine_diff_density_rms 0.062
_refine_ls_extinction_method none
_refine_ls_goodness_of_fit_ref 1.035
_refine_ls_hydrogen_treatment constr
_refine_ls_matrix_type full
_refine_ls_number_parameters 257
_refine_ls_number_reflns 3080
_refine_ls_number_restraints 4
_refine_ls_restrained_S_all 1.069
_refine_ls_R_factor_all 0.0821
_refine_ls_R_factor_gt 0.0529
_refine_ls_shift/su_max 0.000
_refine_ls_shift/su_mean 0.000
_refine_ls_structure_factor_coef Fsqd
_refine_ls_weighting_details 'w=1/[\s^2^(Fo^2^)+(0.0725P)^2^+4.3482P] where P=(Fo^2^+2Fc^2^)/3'
_refine_ls_weighting_scheme calc
_refine_ls_wR_factor_gt 0.1307
_refine_ls_wR_factor_ref 0.1463
_reflns_Friedel_coverage 0.000
_reflns_number_gt 2187
_reflns_number_total 3080
_reflns_threshold_expression 'I > 2\s(I)'
_cod_data_source_file d1nj02550c2.cif
_cod_data_source_block shelx
_cod_depositor_comments 'Adding full bibliography for 7061170--7061176.cif.'
_cod_original_sg_symbol_H-M 'C 2/c'
_cod_database_code 7061170
_shelx_space_group_comment
;
The symmetry employed for this shelxl refinement is uniquely defined
by the following loop, which should always be used as a source of
symmetry information in preference to the above space-group names.
They are only intended as comments.
;
_shelxl_version_number 2014-3

loop_
_space_group_symop_operation_xyz
'x, y, z'
'-x, y, -z+1/2'
'x+1/2, y+1/2, z'
'-x+1/2, y+1/2, -z+1/2'
'-x, -y, -z'
'x, -y, z-1/2'
'-x+1/2, -y+1/2, -z'
'x+1/2, -y+1/2, z-1/2'

loop_
_atom_site_label
_atom_site_type_symbol
_atom_site_fract_x
_atom_site_fract_y
_atom_site_fract_z
_atom_site_U_iso_or_equiv
_atom_site_adp_type
_atom_site_occupancy
_atom_site_site_symmetry_order
_atom_site_calc_flag
_atom_site_refinement_flags_posn
_atom_site_refinement_flags_adp
_atom_site_refinement_flags_occupancy
_atom_site_disorder_assembly
_atom_site_disorder_group
C1 C 0.75863(10) 0.1430(5) 0.58556(15) 0.0400(8) Uani 1 1 d . . . . .
C2 C 0.73488(12) -0.0016(5) 0.54378(17) 0.0512(9) Uani 1 1 d . . . . .
H2 H 0.7542 -0.0836 0.5181 0.061 Uiso 1 1 calc R U . . .
C3 C 0.68327(12) -0.0252(5) 0.53986(17) 0.0500(9) Uani 1 1 d . . . . .
H3A H 0.6673 -0.1210 0.5115 0.060 Uiso 1 1 calc R U . . .
C4 C 0.65551(11) 0.0979(5) 0.57947(15) 0.0418(8) Uani 1 1 d . . . . .
H4 H 0.6205 0.0808 0.5776 0.050 Uiso 1 1 calc R U . . .
C5 C 0.67728(9) 0.2433(4) 0.62111(13) 0.0313(7) Uani 1 1 d . . . . .
C6 C 0.64478(9) 0.3690(4) 0.66513(14) 0.0330(7) Uani 1 1 d . . . . .
C7 C 0.67656(10) 0.4736(5) 0.72202(15) 0.0396(7) Uani 1 1 d . . . . .
H7A H 0.6561 0.5750 0.7424 0.048 Uiso 1 1 calc R U . . .
H7B H 0.6874 0.3733 0.7554 0.048 Uiso 1 1 calc R U . . .
C8 C 0.73118(9) 0.2774(4) 0.62450(14) 0.0321(7) Uani 1 1 d . . . . .
C9 C 0.55202(10) 0.4589(5) 0.63534(16) 0.0382(7) Uani 1 1 d . . . . .
C10 C 0.61336(10) 0.0690(5) 0.72620(15) 0.0377(7) Uani 1 1 d . . . . .
C11 C 0.56891(12) -0.0527(5) 0.74473(18) 0.0493(9) Uani 1 1 d . . . . .
H11A H 0.5491 -0.0949 0.7054 0.074 Uiso 1 1 calc R U . . .
H11B H 0.5484 0.0295 0.7713 0.074 Uiso 1 1 calc R U . . .
H11C H 0.5806 -0.1709 0.7694 0.074 Uiso 1 1 calc R U . . .
C13 C 0.50165(11) 0.7086(5) 0.57203(16) 0.0424(8) Uani 1 1 d . . . . .
C14 C 0.45076(11) 0.7739(6) 0.5406(2) 0.0625(11) Uani 1 1 d . . . . .
H14A H 0.4551 0.8853 0.5109 0.094 Uiso 1 1 calc R U . . .
H14B H 0.4296 0.8167 0.5744 0.094 Uiso 1 1 calc R U . . .
H14C H 0.4350 0.6615 0.5166 0.094 Uiso 1 1 calc R U . . .
C16 C 0.72223(11) 0.5747(5) 0.69665(17) 0.0462(8) Uani 1 1 d . . . . .
H16A H 0.7114 0.6829 0.6661 0.055 Uiso 1 1 calc R U . . .
H16B H 0.7429 0.6350 0.7333 0.055 Uiso 1 1 calc R U . . .
N1 N 0.81353(10) 0.1493(5) 0.58700(15) 0.0560(8) Uani 1 1 d . . . . .
N2 N 0.60370(7) 0.2425(4) 0.68979(12) 0.0366(6) Uani 1 1 d . . . . .
N3 N 0.75224(8) 0.4257(4) 0.66313(13) 0.0438(7) Uani 1 1 d . . . . .
H3 H 0.7848 0.4334 0.6684 0.053 Uiso 1 1 calc R U . . .
N4 N 0.55365(8) 0.3002(4) 0.67238(13) 0.0422(7) Uani 1 1 d . . . . .
N5 N 0.50456(8) 0.5345(4) 0.61116(17) 0.0636(10) Uani 1 1 d D . . . .
O1 O 0.83523(10) 0.0330(5) 0.55199(17) 0.0939(11) Uani 1 1 d . . . . .
O2 O 0.83703(8) 0.2763(5) 0.62305(14) 0.0767(9) Uani 1 1 d . . . . .
O3 O 0.65755(7) 0.0188(4) 0.74209(11) 0.0519(6) Uani 1 1 d . . . . .
O4 O 0.53949(8) 0.8064(4) 0.56282(13) 0.0621(7) Uani 1 1 d . . . . .
S1 S 0.60916(2) 0.56629(12) 0.61456(4) 0.0400(3) Uani 1 1 d . . . . .
C12 C 0.4646(2) 0.3845(11) 0.5989(4) 0.068(2) Uani 0.5 1 d D . P A 1
H12A H 0.4778 0.2466 0.5975 0.081 Uiso 0.5 1 calc R U P A 1
H12B H 0.4436 0.4129 0.5585 0.081 Uiso 0.5 1 calc R U P A 1
C12' C 0.46035(19) 0.4563(9) 0.6405(3) 0.0328(16) Uani 0.5 1 d D . P A 2
H12C H 0.4336 0.5581 0.6378 0.039 Uiso 0.5 1 calc R U P A 2
H12D H 0.4688 0.4240 0.6868 0.039 Uiso 0.5 1 calc R U P A 2
C15 C 0.4369(4) 0.4216(16) 0.6595(4) 0.076(3) Uani 0.5 1 d D . P A 1
H15A H 0.4602 0.4108 0.6981 0.113 Uiso 0.5 1 calc R U P A 1
H15B H 0.4105 0.3220 0.6617 0.113 Uiso 0.5 1 calc R U P A 1
H15C H 0.4223 0.5558 0.6574 0.113 Uiso 0.5 1 calc R U P A 1
C15' C 0.4425(2) 0.2654(10) 0.6030(3) 0.0429(16) Uani 0.5 1 d D . P A 2
H15D H 0.4341 0.2989 0.5573 0.064 Uiso 0.5 1 calc R U P A 2
H15E H 0.4131 0.2115 0.6218 0.064 Uiso 0.5 1 calc R U P A 2
H15F H 0.4691 0.1652 0.6062 0.064 Uiso 0.5 1 calc R U P A 2

loop_
_atom_site_aniso_label
_atom_site_aniso_U_11
_atom_site_aniso_U_22
_atom_site_aniso_U_33
_atom_site_aniso_U_23
_atom_site_aniso_U_13
_atom_site_aniso_U_12
C1 0.0299(14) 0.0443(19) 0.0463(18) 0.0003(16) 0.0057(13) 0.0010(13)
C2 0.0509(19) 0.046(2) 0.059(2) -0.0121(18) 0.0145(16) 0.0043(16)
C3 0.0526(19) 0.044(2) 0.053(2) -0.0153(17) -0.0002(16) -0.0083(16)
C4 0.0312(14) 0.0413(19) 0.0515(19) 0.0002(16) -0.0055(13) -0.0049(13)
C5 0.0247(13) 0.0321(17) 0.0364(15) 0.0026(14) -0.0016(11) -0.0003(11)
C6 0.0227(13) 0.0318(17) 0.0439(17) 0.0045(14) -0.0014(12) 0.0020(11)
C7 0.0310(14) 0.0428(19) 0.0442(17) -0.0094(15) -0.0024(13) 0.0054(13)
C8 0.0269(13) 0.0325(17) 0.0360(15) 0.0029(14) -0.0030(11) -0.0003(12)
C9 0.0249(14) 0.0373(18) 0.0515(18) 0.0079(16) -0.0027(12) 0.0003(12)
C10 0.0320(15) 0.0371(18) 0.0438(17) 0.0071(15) 0.0020(13) 0.0077(13)
C11 0.0416(17) 0.042(2) 0.065(2) 0.0174(18) 0.0076(15) 0.0047(15)
C13 0.0316(15) 0.0405(19) 0.0538(19) 0.0069(17) -0.0033(13) 0.0029(14)
C14 0.0397(17) 0.057(2) 0.087(3) 0.023(2) -0.0191(17) 0.0060(16)
C16 0.0333(15) 0.045(2) 0.058(2) -0.0163(17) -0.0053(14) -0.0035(14)
N1 0.0374(14) 0.069(2) 0.0629(19) -0.0076(18) 0.0135(14) 0.0095(15)
N2 0.0197(11) 0.0398(15) 0.0497(15) 0.0116(13) -0.0003(10) 0.0057(10)
N3 0.0241(11) 0.0502(17) 0.0568(16) -0.0178(15) 0.0004(11) -0.0045(11)
N4 0.0204(11) 0.0433(16) 0.0617(17) 0.0151(14) -0.0036(11) 0.0046(11)
N5 0.0217(12) 0.0540(19) 0.113(3) 0.0442(19) -0.0098(14) -0.0017(12)
O1 0.0525(16) 0.104(3) 0.130(3) -0.045(2) 0.0336(17) 0.0122(16)
O2 0.0307(12) 0.116(3) 0.0839(19) -0.0342(19) 0.0087(12) -0.0040(14)
O3 0.0335(11) 0.0547(15) 0.0656(15) 0.0163(12) -0.0073(10) 0.0127(10)
O4 0.0379(12) 0.0588(16) 0.0880(18) 0.0345(15) -0.0058(11) -0.0047(11)
S1 0.0242(4) 0.0375(5) 0.0577(5) 0.0129(4) -0.0005(3) 0.0011(3)
C12 0.051(5) 0.065(7) 0.085(7) 0.004(6) -0.009(5) 0.016(5)
C12' 0.017(3) 0.046(4) 0.038(4) 0.011(4) 0.015(3) 0.007(3)
C15 0.082(7) 0.083(7) 0.062(6) 0.016(5) 0.007(5) 0.017(6)
C15' 0.032(3) 0.043(4) 0.052(4) 0.001(4) -0.002(3) -0.008(3)

loop_
_atom_type_symbol
_atom_type_description
_atom_type_scat_dispersion_real
_atom_type_scat_dispersion_imag
_atom_type_scat_source
C C 0.0033 0.0016 'International Tables Vol C Tables 4.2.6.8 and 6.1.1.4'
H H 0.0000 0.0000 'International Tables Vol C Tables 4.2.6.8 and 6.1.1.4'
N N 0.0061 0.0033 'International Tables Vol C Tables 4.2.6.8 and 6.1.1.4'
O O 0.0106 0.0060 'International Tables Vol C Tables 4.2.6.8 and 6.1.1.4'
S S 0.1246 0.1234 'International Tables Vol C Tables 4.2.6.8 and 6.1.1.4'

loop_
_geom_angle_atom_site_label_1
_geom_angle_atom_site_label_2
_geom_angle_atom_site_label_3
_geom_angle
_geom_angle_site_symmetry_1
_geom_angle_site_symmetry_3
_geom_angle_publ_flag
C2 C1 C8 122.4(3) . . ?
C2 C1 N1 115.8(3) . . ?
C8 C1 N1 121.8(3) . . ?
C3 C2 C1 120.9(3) . . ?
C3 C2 H2 119.6 . . ?
C1 C2 H2 119.6 . . ?
C2 C3 C4 118.1(3) . . ?
C2 C3 H3A 120.9 . . ?
C4 C3 H3A 120.9 . . ?
C5 C4 C3 123.0(3) . . ?
C5 C4 H4 118.5 . . ?
C3 C4 H4 118.5 . . ?
C4 C5 C8 120.2(3) . . ?
C4 C5 C6 120.4(3) . . ?
C8 C5 C6 119.3(2) . . ?
N2 C6 C5 110.9(3) . . ?
N2 C6 C7 111.6(2) . . ?
C5 C6 C7 112.3(2) . . ?
N2 C6 S1 102.79(18) . . ?
C5 C6 S1 109.7(2) . . ?
C7 C6 S1 109.1(2) . . ?
C16 C7 C6 110.3(3) . . ?
C16 C7 H7A 109.6 . . ?
C6 C7 H7A 109.6 . . ?
C16 C7 H7B 109.6 . . ?
C6 C7 H7B 109.6 . . ?
H7A C7 H7B 108.1 . . ?
N3 C8 C1 124.5(3) . . ?
N3 C8 C5 120.2(3) . . ?
C1 C8 C5 115.2(3) . . ?
N4 C9 N5 118.6(3) . . ?
N4 C9 S1 118.6(2) . . ?
N5 C9 S1 122.8(2) . . ?
O3 C10 N2 119.6(3) . . ?
O3 C10 C11 122.8(3) . . ?
N2 C10 C11 117.6(2) . . ?
C10 C11 H11A 109.5 . . ?
C10 C11 H11B 109.5 . . ?
H11A C11 H11B 109.5 . . ?
C10 C11 H11C 109.5 . . ?
H11A C11 H11C 109.5 . . ?
H11B C11 H11C 109.5 . . ?
O4 C13 N5 120.8(3) . . ?
O4 C13 C14 120.3(3) . . ?
N5 C13 C14 118.8(3) . . ?
C13 C14 H14A 109.5 . . ?
C13 C14 H14B 109.5 . . ?
H14A C14 H14B 109.5 . . ?
C13 C14 H14C 109.5 . . ?
H14A C14 H14C 109.5 . . ?
H14B C14 H14C 109.5 . . ?
N3 C16 C7 110.3(3) . . ?
N3 C16 H16A 109.6 . . ?
C7 C16 H16A 109.6 . . ?
N3 C16 H16B 109.6 . . ?
C7 C16 H16B 109.6 . . ?
H16A C16 H16B 108.1 . . ?
O1 N1 O2 121.7(3) . . ?
O1 N1 C1 119.3(3) . . ?
O2 N1 C1 119.0(3) . . ?
C10 N2 N4 119.6(2) . . ?
C10 N2 C6 122.4(2) . . ?
N4 N2 C6 118.0(2) . . ?
C8 N3 C16 122.7(2) . . ?
C8 N3 H3 118.6 . . ?
C16 N3 H3 118.6 . . ?
C9 N4 N2 110.8(2) . . ?
C13 N5 C9 119.8(2) . . ?
C13 N5 C12' 121.1(3) . . ?
C9 N5 C12' 117.5(4) . . ?
C13 N5 C12 116.9(4) . . ?
C9 N5 C12 116.2(4) . . ?
C9 S1 C6 89.83(16) . . ?
N5 C12 C15 98.5(6) . . ?
N5 C12 H12A 112.1 . . ?
C15 C12 H12A 112.1 . . ?
N5 C12 H12B 112.1 . . ?
C15 C12 H12B 112.1 . . ?
H12A C12 H12B 109.7 . . ?
N5 C12' C15' 108.3(5) . . ?
N5 C12' H12C 110.0 . . ?
C15' C12' H12C 110.0 . . ?
N5 C12' H12D 110.0 . . ?
C15' C12' H12D 110.0 . . ?
H12C C12' H12D 108.4 . . ?
C12 C15 H15A 109.5 . . ?
C12 C15 H15B 109.5 . . ?
H15A C15 H15B 109.5 . . ?
C12 C15 H15C 109.5 . . ?
H15A C15 H15C 109.5 . . ?
H15B C15 H15C 109.5 . . ?
C12' C15' H15D 109.5 . . ?
C12' C15' H15E 109.5 . . ?
H15D C15' H15E 109.5 . . ?
C12' C15' H15F 109.5 . . ?
H15D C15' H15F 109.5 . . ?
H15E C15' H15F 109.5 . . ?

loop_
_geom_bond_atom_site_label_1
_geom_bond_atom_site_label_2
_geom_bond_distance
_geom_bond_site_symmetry_2
_geom_bond_publ_flag
C1 C2 1.387(5) . ?
C1 C8 1.421(4) . ?
C1 N1 1.451(4) . ?
C2 C3 1.370(5) . ?
C2 H2 0.9300 . ?
C3 C4 1.389(5) . ?
C3 H3A 0.9300 . ?
C4 C5 1.369(4) . ?
C4 H4 0.9300 . ?
C5 C8 1.440(4) . ?
C5 C6 1.529(4) . ?
C6 N2 1.485(4) . ?
C6 C7 1.533(4) . ?
C6 S1 1.859(3) . ?
C7 C16 1.505(4) . ?
C7 H7A 0.9700 . ?
C7 H7B 0.9700 . ?
C8 N3 1.341(4) . ?
C9 N4 1.281(4) . ?
C9 N5 1.401(4) . ?
C9 S1 1.749(3) . ?
C10 O3 1.232(3) . ?
C10 N2 1.369(4) . ?
C10 C11 1.494(4) . ?
C11 H11A 0.9600 . ?
C11 H11B 0.9600 . ?
C11 H11C 0.9600 . ?
C13 O4 1.216(4) . ?
C13 N5 1.388(4) . ?
C13 C14 1.504(4) . ?
C14 H14A 0.9600 . ?
C14 H14B 0.9600 . ?
C14 H14C 0.9600 . ?
C16 N3 1.460(4) . ?
C16 H16A 0.9700 . ?
C16 H16B 0.9700 . ?
N1 O1 1.217(4) . ?
N1 O2 1.241(4) . ?
N2 N4 1.395(3) . ?
N3 H3 0.8600 . ?
N5 C12' 1.448(4) . ?
N5 C12 1.450(5) . ?
C12 C15 1.499(5) . ?
C12 H12A 0.9700 . ?
C12 H12B 0.9700 . ?
C12' C15' 1.519(5) . ?
C12' H12C 0.9700 . ?
C12' H12D 0.9700 . ?
C15 H15A 0.9600 . ?
C15 H15B 0.9600 . ?
C15 H15C 0.9600 . ?
C15' H15D 0.9600 . ?
C15' H15E 0.9600 . ?
C15' H15F 0.9600 . ?

loop_
_geom_torsion_atom_site_label_1
_geom_torsion_atom_site_label_2
_geom_torsion_atom_site_label_3
_geom_torsion_atom_site_label_4
_geom_torsion
_geom_torsion_site_symmetry_1
_geom_torsion_site_symmetry_2
_geom_torsion_site_symmetry_3
_geom_torsion_site_symmetry_4
_geom_torsion_publ_flag
C8 C1 C2 C3 -2.1(5) . . . . ?
N1 C1 C2 C3 178.1(3) . . . . ?
C1 C2 C3 C4 -0.8(5) . . . . ?
C2 C3 C4 C5 1.1(5) . . . . ?
C3 C4 C5 C8 1.2(5) . . . . ?
C3 C4 C5 C6 -177.9(3) . . . . ?
C4 C5 C6 N2 36.9(4) . . . . ?
C8 C5 C6 N2 -142.3(2) . . . . ?
C4 C5 C6 C7 162.5(3) . . . . ?
C8 C5 C6 C7 -16.7(4) . . . . ?
C4 C5 C6 S1 -76.0(3) . . . . ?
C8 C5 C6 S1 104.8(3) . . . . ?
N2 C6 C7 C16 171.6(2) . . . . ?
C5 C6 C7 C16 46.4(3) . . . . ?
S1 C6 C7 C16 -75.5(3) . . . . ?
C2 C1 C8 N3 -176.7(3) . . . . ?
N1 C1 C8 N3 3.1(5) . . . . ?
C2 C1 C8 C5 4.2(4) . . . . ?
N1 C1 C8 C5 -176.0(3) . . . . ?
C4 C5 C8 N3 177.1(3) . . . . ?
C6 C5 C8 N3 -3.7(4) . . . . ?
C4 C5 C8 C1 -3.8(4) . . . . ?
C6 C5 C8 C1 175.4(2) . . . . ?
C6 C7 C16 N3 -56.7(3) . . . . ?
C2 C1 N1 O1 0.9(5) . . . . ?
C8 C1 N1 O1 -178.9(3) . . . . ?
C2 C1 N1 O2 179.5(3) . . . . ?
C8 C1 N1 O2 -0.3(5) . . . . ?
O3 C10 N2 N4 -179.4(3) . . . . ?
C11 C10 N2 N4 0.9(4) . . . . ?
O3 C10 N2 C6 3.4(4) . . . . ?
C11 C10 N2 C6 -176.3(3) . . . . ?
C5 C6 N2 C10 58.4(3) . . . . ?
C7 C6 N2 C10 -67.6(3) . . . . ?
S1 C6 N2 C10 175.6(2) . . . . ?
C5 C6 N2 N4 -118.8(3) . . . . ?
C7 C6 N2 N4 115.1(3) . . . . ?
S1 C6 N2 N4 -1.7(3) . . . . ?
C1 C8 N3 C16 173.1(3) . . . . ?
C5 C8 N3 C16 -7.9(4) . . . . ?
C7 C16 N3 C8 38.9(4) . . . . ?
N5 C9 N4 N2 177.9(3) . . . . ?
S1 C9 N4 N2 0.2(4) . . . . ?
C10 N2 N4 C9 -176.2(3) . . . . ?
C6 N2 N4 C9 1.1(4) . . . . ?
O4 C13 N5 C9 -6.1(5) . . . . ?
C14 C13 N5 C9 173.5(3) . . . . ?
O4 C13 N5 C12' 159.2(4) . . . . ?
C14 C13 N5 C12' -21.2(6) . . . . ?
O4 C13 N5 C12 -155.5(5) . . . . ?
C14 C13 N5 C12 24.0(6) . . . . ?
N4 C9 N5 C13 178.7(3) . . . . ?
S1 C9 N5 C13 -3.8(5) . . . . ?
N4 C9 N5 C12' 12.9(5) . . . . ?
S1 C9 N5 C12' -169.6(3) . . . . ?
N4 C9 N5 C12 -31.6(6) . . . . ?
S1 C9 N5 C12 145.9(4) . . . . ?
N4 C9 S1 C6 -1.0(3) . . . . ?
N5 C9 S1 C6 -178.6(3) . . . . ?
N2 C6 S1 C9 1.4(2) . . . . ?
C5 C6 S1 C9 119.4(2) . . . . ?
C7 C6 S1 C9 -117.2(2) . . . . ?
C13 N5 C12 C15 -107.2(6) . . . . ?
C9 N5 C12 C15 102.3(6) . . . . ?
C12' N5 C12 C15 0.0(6) . . . . ?
C13 N5 C12' C15' 106.3(5) . . . . ?
C9 N5 C12' C15' -88.1(6) . . . . ?
C12 N5 C12' C15' 10.5(6) . . . . ?
